data_8100361
loop_
_publ_author_name
'Mi, Jin-Xiao'
'Borrmann, Horst'
'Huang, Ya-Xi'
'Zhao, Jing-Tai'
'Kniep, R\"udiger'

_publ_section_title
;
 Crystal structure of the \a-modification of caesium gallium(III) 
 monohydrogen triphosphate, \a-CsGaHP~3~O~10~
;
_journal_coden_ASTM ZKNSFT
_journal_issue 2
_journal_name_full 'Zeitschrift f\"ur Kristallographie - New Crystal Structures'
_journal_page_first 167
_journal_page_last 168
_journal_paper_doi 10.1524/ncrs.2003.218.2.167
_journal_volume 218
_journal_year 2003
_chemical_formula_moiety 'CsGaHP3 O10 '
_chemical_formula_structural 'CsGaHP3 O10'
_chemical_formula_sum 'Cs Ga H O10 P3'
_chemical_formula_weight 456.55
_chemical_name_common 'CsGaHP3 O10 '
_space_group_IT_number 5
_symmetry_cell_setting monoclinic
_symmetry_space_group_name_Hall 'C 2y'
_symmetry_space_group_name_H-M 'C 1 2 1'
_cell_angle_alpha 90.00
_cell_angle_beta 111.993(6)
_cell_angle_gamma 90.00
_cell_formula_units_Z 2
_cell_length_a 9.0613(13)
_cell_length_b 8.7105(9)
_cell_length_c 6.2195(8)
_cell_measurement_temperature 295(2)
_cell_volume 455.17(10)
_diffrn_ambient_temperature 295(2)
_exptl_crystal_density_diffrn 3.331
_cod_depositor_comments
;
 Updated bibliographic information.

 Antanas Vaitkus,
 2020-10-02
;
_cod_original_sg_symbol_H-M 'C 2'
_cod_original_formula_sum 'H1 Cs1 Ga1 O10 P3'
_cod_database_code 8100361

loop_
_symmetry_equiv_pos_as_xyz
'x, y, z'
'-x, y, -z'
'x+1/2, y+1/2, z'
'-x+1/2, y+1/2, -z'

loop_
_atom_site_label
_atom_site_type_symbol
_atom_site_fract_x
_atom_site_fract_y
_atom_site_fract_z
_atom_site_U_iso_or_equiv
_atom_site_adp_type
_atom_site_occupancy
_atom_site_symmetry_multiplicity
_atom_site_Wyckoff_symbol
_atom_site_calc_flag
_atom_site_refinement_flags
_atom_site_disorder_assembly
_atom_site_disorder_group
Cs1 Cs 0.0000 0.94671(2) 0.5000 0.03508(11) Uani 1 2 b d S . .
Ga1 Ga 0.0000 0.61078(4) 0.0000 0.00690(9) Uani 1 2 a d S . .
P1 P 0.0000 0.51428(11) 0.5000 0.00824(16) Uani 1 2 b d S . .
P2 P 0.81768(7) 0.32891(7) 0.10605(11) 0.00822(13) Uani 1 4 c d . . .
O1 O 0.8349(2) 0.4551(2) 0.9508(3) 0.0107(3) Uani 1 4 c d . . .
O2 O 0.6489(2) 0.2762(2) 0.0339(4) 0.0139(4) Uani 1 4 c d . . .
O3 O 0.8574(2) 0.4045(2) 0.3617(4) 0.0148(4) Uani 1 4 c d . . .
O4 O 0.9480(2) 0.6062(3) 0.6613(3) 0.0116(3) Uani 1 4 c d . . .
O5 O 0.4376(2) 0.7013(3) 0.1440(4) 0.0178(4) Uani 1 4 c d . . .
H1 H 0.5000 0.6831 0.0000 0.050 Uiso 1 2 a d S . .

loop_
_atom_site_aniso_label
_atom_site_aniso_U_11
_atom_site_aniso_U_22
_atom_site_aniso_U_33
_atom_site_aniso_U_23
_atom_site_aniso_U_13
_atom_site_aniso_U_12
Cs1 0.0540(2) 0.01538(16) 0.02081(15) 0.000 -0.00324(12) 0.000
Ga1 0.00762(14) 0.00646(18) 0.00660(16) 0.000 0.00263(11) 0.000
P1 0.0107(3) 0.0088(4) 0.0058(4) 0.000 0.0038(3) 0.000
P2 0.0081(2) 0.0081(3) 0.0087(3) 0.00052(19) 0.0034(2) -0.00152(18)
O1 0.0118(7) 0.0091(8) 0.0102(8) 0.0007(7) 0.0031(6) -0.0039(7)
O2 0.0106(7) 0.0114(9) 0.0193(9) -0.0006(7) 0.0052(6) -0.0061(7)
O3 0.0179(8) 0.0188(10) 0.0088(9) -0.0018(7) 0.0062(7) -0.0078(7)
O4 0.0162(7) 0.0138(9) 0.0064(7) 0.0005(7) 0.0059(6) 0.0041(7)
O5 0.0178(8) 0.0150(11) 0.0242(10) 0.0072(7) 0.0121(8) 0.0055(7)

loop_
_geom_bond_atom_site_label_1
_geom_bond_atom_site_label_2
_geom_bond_distance
_geom_bond_site_symmetry_2
_geom_bond_publ_flag
Cs1 O5 3.033(2) 4_556 n
Cs1 O5 3.033(2) 3_455 n
Cs1 O4 3.221(2) 2_656 n
Cs1 O4 3.221(2) 1_455 n
Cs1 O1 3.2715(18) 3_455 n
Cs1 O1 3.2715(18) 4_556 n
Cs1 O2 3.420(2) 4 n
Cs1 O2 3.420(2) 3_456 n
Cs1 O3 3.667(2) 3_455 n
Cs1 O3 3.667(2) 4_556 n
Cs1 P1 3.7667(11) . n
Cs1 P2 3.9269(8) 4 n
Ga1 O2 1.9309(19) 3_455 n
Ga1 O2 1.9309(19) 4 n
Ga1 O1 1.9564(18) 1_454 n
Ga1 O1 1.9564(18) 2_656 n
Ga1 O4 1.9794(18) 1_454 n
Ga1 O4 1.9794(18) 2_656 n
Ga1 Cs1 4.2700(5) 1_554 n
P1 O4 1.4914(19) 1_455 n
P1 O4 1.4914(19) 2_656 n
P1 O3 1.578(2) 1_455 n
P1 O3 1.578(2) 2_656 n
P2 O2 1.4957(19) . n
P2 O1 1.509(2) 1_554 n
P2 O5 1.510(2) 3_545 n
P2 O3 1.632(2) . n
P2 Cs1 3.9269(8) 3_544 n
P2 Cs1 4.0968(7) 1_645 n
O1 P2 1.509(2) 1_556 n
O1 Ga1 1.9564(18) 1_656 n
O1 Cs1 3.2715(18) 3_545 n
O2 Ga1 1.9309(19) 3_545 n
O2 Cs1 3.420(2) 3_544 n
O3 P1 1.578(2) 1_655 n
O3 Cs1 3.667(2) 3_545 n
O4 P1 1.4914(19) 1_655 n
O4 Ga1 1.9794(18) 1_656 n
O4 Cs1 3.221(2) 1_655 n
O5 P2 1.510(2) 3_455 n
O5 Cs1 3.033(2) 3_545 n
O5 H1 1.235(2) . n
